data_7018089
loop_
_publ_author_name
'Li, Baiyan'
'Yang, Fen'
'Zhang, Yiming'
'Li, Guanghua'
'Zhou, Qi'
'Hua, Jia'
'Shi, Zhan'
'Feng, Shouhua'

_publ_section_title
;
 Design and construction of coordination polymers based on
 2,2'-dinitro-4,4'-biphenyldicarboxylate and semi-rigid N-donor ligands:
 diverse structures and magnetic properties.
;
_journal_issue 9
_journal_name_full 'Dalton transactions (Cambridge, England : 2003)'
_journal_page_first 2677
_journal_page_last 2684
_journal_paper_doi 10.1039/c1dt11654a
_journal_volume 41
_journal_year 2012
_chemical_formula_moiety 'C28 H20 Mn N6 O8'
_chemical_formula_sum 'C28 H20 Mn N6 O8'
_chemical_formula_weight 623.44
_chemical_melting_point ?
_chemical_name_systematic
;
?
;
_space_group_IT_number 15
_symmetry_cell_setting monoclinic
_symmetry_space_group_name_Hall '-C 2yc'
_symmetry_space_group_name_H-M 'C 1 2/c 1'
_atom_sites_solution_hydrogens geom
_atom_sites_solution_primary direct
_atom_sites_solution_secondary difmap
_audit_creation_method SHELXL-97
_cell_angle_alpha 90.00
_cell_angle_beta 99.08(3)
_cell_angle_gamma 90.00
_cell_formula_units_Z 8
_cell_length_a 15.259(3)
_cell_length_b 13.521(3)
_cell_length_c 27.133(5)
_cell_measurement_reflns_used 4822
_cell_measurement_temperature 293(2)
_cell_measurement_theta_max 25.00
_cell_measurement_theta_min 3.01
_cell_volume 5528(2)
_computing_cell_refinement Process-auto
_computing_data_collection Process-auto
_computing_data_reduction Process-auto
_computing_structure_refinement 'SHELXL-97 (Sheldrick, 1997)'
_computing_structure_solution 'SHELXS-97 (Sheldrick, 1990)'
_diffrn_ambient_temperature 293(2)
_diffrn_detector_area_resol_mean 10.0
_diffrn_measured_fraction_theta_full 0.992
_diffrn_measured_fraction_theta_max 0.992
_diffrn_measurement_device_type 'Rigaku RAXIS-RAPID'
_diffrn_measurement_method omega-scan
_diffrn_radiation_monochromator graphite
_diffrn_radiation_source 'fine-focus sealed tube'
_diffrn_radiation_type MoK\a
_diffrn_radiation_wavelength 0.71073
_diffrn_reflns_av_R_equivalents 0.0601
_diffrn_reflns_av_sigmaI/netI 0.0476
_diffrn_reflns_limit_h_max 18
_diffrn_reflns_limit_h_min -17
_diffrn_reflns_limit_k_max 16
_diffrn_reflns_limit_k_min -16
_diffrn_reflns_limit_l_max 32
_diffrn_reflns_limit_l_min -32
_diffrn_reflns_number 21509
_diffrn_reflns_theta_full 25.00
_diffrn_reflns_theta_max 25.00
_diffrn_reflns_theta_min 3.01
_diffrn_standards_decay_% 0
_diffrn_standards_interval_count 0
_diffrn_standards_interval_time 0
_diffrn_standards_number 0
_exptl_absorpt_coefficient_mu 0.540
_exptl_absorpt_correction_T_max 0.907
_exptl_absorpt_correction_T_min 0.898
_exptl_absorpt_correction_type empirical
_exptl_absorpt_process_details Process-auto
_exptl_crystal_colour colourless
_exptl_crystal_density_diffrn 1.498
_exptl_crystal_density_meas ?
_exptl_crystal_density_method 'not measured'
_exptl_crystal_description block
_exptl_crystal_F_000 2552
_exptl_crystal_size_max 0.20
_exptl_crystal_size_mid 0.19
_exptl_crystal_size_min 0.18
_refine_diff_density_max 1.077
_refine_diff_density_min -0.637
_refine_diff_density_rms 0.073
_refine_ls_extinction_method none
_refine_ls_goodness_of_fit_ref 1.062
_refine_ls_hydrogen_treatment constr
_refine_ls_matrix_type full
_refine_ls_number_parameters 406
_refine_ls_number_reflns 4822
_refine_ls_number_restraints 54
_refine_ls_restrained_S_all 1.061
_refine_ls_R_factor_all 0.0915
_refine_ls_R_factor_gt 0.0646
_refine_ls_shift/su_max 0.000
_refine_ls_shift/su_mean 0.000
_refine_ls_structure_factor_coef Fsqd
_refine_ls_weighting_details 'calc w=1/[\s^2^(Fo^2^)+(0.0941P)^2^+9.7182P] where P=(Fo^2^+2Fc^2^)/3'
_refine_ls_weighting_scheme calc
_refine_ls_wR_factor_gt 0.1637
_refine_ls_wR_factor_ref 0.1757
_reflns_number_gt 3525
_reflns_number_total 4822
_reflns_threshold_expression >2sigma(I)
_cod_data_source_file c1dt11654a.txt
_cod_data_source_block compound-1
_cod_depositor_comments
;
The following automatic conversions were performed:

'_chemical_melting_point' value 'not measured' was changed to '?' -
the value is undefined or not given.

Automatic conversion script
Id: cif_fix_values 1715 2011-07-08 13:25:40Z adriana 

The following automatic conversions were performed:

'_exptl_crystal_density_meas' value 'none' was changed to '?' - the
value is perceived as not measured.

Automatic conversion script
Id: cif_fix_values 3008 2015-01-20 13:52:24Z robertas 
;
_cod_original_cell_volume 5528.2(19)
_cod_original_sg_symbol_H-M C2/c
_cod_database_code 7018089

loop_
_symmetry_equiv_pos_as_xyz
'x, y, z'
'-x, y, -z+1/2'
'x+1/2, y+1/2, z'
'-x+1/2, y+1/2, -z+1/2'
'-x, -y, -z'
'x, -y, z-1/2'
'-x+1/2, -y+1/2, -z'
'x+1/2, -y+1/2, z-1/2'

loop_
_atom_site_label
_atom_site_type_symbol
_atom_site_fract_x
_atom_site_fract_y
_atom_site_fract_z
_atom_site_U_iso_or_equiv
_atom_site_adp_type
_atom_site_occupancy
_atom_site_symmetry_multiplicity
_atom_site_calc_flag
_atom_site_refinement_flags
_atom_site_disorder_assembly
_atom_site_disorder_group
Mn1 Mn 0.97572(4) 0.06059(4) 0.56922(2) 0.0330(2) Uani 1 1 d . . .
O1 O 0.9036(2) 0.1392(2) 0.50724(11) 0.0518(8) Uani 1 1 d . A .
O2 O 0.99658(18) 0.0831(2) 0.45836(12) 0.0463(8) Uani 1 1 d . . .
O3 O 0.48308(19) 0.3090(2) 0.12524(10) 0.0458(8) Uani 1 1 d . . .
O4 O 0.52079(19) 0.4595(2) 0.15168(11) 0.0442(7) Uani 1 1 d . . .
O5 O 0.9501(6) 0.2276(7) 0.2899(3) 0.0805(12) Uani 0.50 1 d PU A 1
O6 O 0.8242(7) 0.1481(7) 0.2472(4) 0.0805(12) Uani 0.50 1 d PU A 1
O5' O 0.9477(6) 0.1586(7) 0.2861(3) 0.0805(12) Uani 0.50 1 d PU A 2
O6' O 0.8287(7) 0.1929(7) 0.2460(4) 0.0805(12) Uani 0.50 1 d PU A 2
O7 O 0.6187(8) 0.0305(7) 0.2199(4) 0.061(3) Uani 0.40 1 d PU B 1
O7' O 0.5680(11) 0.0371(11) 0.2439(6) 0.089(4) Uani 0.30 1 d PU B 2
O7" O 0.6560(7) 0.0367(7) 0.2138(4) 0.035(2) Uani 0.30 1 d PU B 3
O8 O 0.6865(3) 0.0443(3) 0.29345(16) 0.0845(13) Uani 1 1 d . B .
N1 N 0.8711(3) 0.1846(4) 0.28487(16) 0.0724(14) Uani 1 1 d . . .
N2 N 0.6494(4) 0.0817(3) 0.25646(17) 0.0749(15) Uani 1 1 d . . .
N3 N 1.1229(2) 0.1006(3) 0.56978(13) 0.0407(8) Uani 1 1 d . . .
N4 N 1.2618(2) 0.1389(3) 0.60021(13) 0.0395(8) Uani 1 1 d . . .
N5 N 1.8454(2) -0.0004(3) 0.58352(14) 0.0467(9) Uani 1 1 d . . .
N6 N 1.7074(3) -0.0538(3) 0.57007(18) 0.0595(11) Uani 1 1 d . . .
C1 C 0.7485(3) 0.2193(3) 0.33360(14) 0.0377(9) Uani 1 1 d . . .
C2 C 0.8348(3) 0.1870(3) 0.33177(15) 0.0406(10) Uani 1 1 d . A .
C3 C 0.8917(3) 0.1573(3) 0.37373(16) 0.0385(10) Uani 1 1 d . . .
H3 H 0.9483 0.1347 0.3711 0.080 Uiso 1 1 calc . . .
C4 C 0.8637(3) 0.1615(3) 0.41985(15) 0.0346(9) Uani 1 1 d . A .
C5 C 0.7803(3) 0.1994(3) 0.42312(15) 0.0389(10) Uani 1 1 d . . .
H5 H 0.7622 0.2060 0.4541 0.080 Uiso 1 1 calc . . .
C6 C 0.7236(3) 0.2274(3) 0.38022(15) 0.0419(10) Uani 1 1 d . A .
H6 H 0.6677 0.2522 0.3829 0.080 Uiso 1 1 calc . . .
C7 C 0.9258(3) 0.1256(3) 0.46532(16) 0.0384(10) Uani 1 1 d . . .
C8 C 0.6851(3) 0.2522(3) 0.28885(14) 0.0403(10) Uani 1 1 d . A .
C9 C 0.6380(3) 0.1903(3) 0.25300(16) 0.0456(11) Uani 1 1 d . A .
C10 C 0.5823(3) 0.2262(3) 0.21176(16) 0.0463(11) Uani 1 1 d . . .
H10 H 0.5517 0.1827 0.1886 0.080 Uiso 1 1 calc . . .
C11 C 0.5724(3) 0.3265(3) 0.20515(15) 0.0384(10) Uani 1 1 d . B .
C12 C 0.6156(3) 0.3903(3) 0.24112(17) 0.0475(11) Uani 1 1 d . . .
H12 H 0.6072 0.4582 0.2375 0.080 Uiso 1 1 calc . . .
C13 C 0.6714(3) 0.3533(3) 0.28268(17) 0.0507(12) Uani 1 1 d . A .
H13 H 0.6998 0.3968 0.3065 0.080 Uiso 1 1 calc . . .
C14 C 0.5196(3) 0.3670(3) 0.15794(15) 0.0391(10) Uani 1 1 d . . .
C15 C 1.1883(3) 0.0919(3) 0.60821(16) 0.0412(10) Uani 1 1 d . . .
H15 H 1.1835 0.0572 0.6373 0.080 Uiso 1 1 calc . . .
C16 C 1.1583(3) 0.1552(3) 0.53560(16) 0.0461(11) Uani 1 1 d . . .
H16 H 1.1282 0.1733 0.5044 0.080 Uiso 1 1 calc . . .
C17 C 1.2426(3) 0.1789(4) 0.55323(18) 0.0538(12) Uani 1 1 d . . .
H17 H 1.2808 0.2155 0.5368 0.080 Uiso 1 1 calc . . .
C18 C 1.3484(3) 0.1419(3) 0.63330(18) 0.0463(11) Uani 1 1 d . . .
H18A H 1.3424 0.1134 0.6654 0.080 Uiso 1 1 calc . . .
H18B H 1.3671 0.2101 0.6387 0.080 Uiso 1 1 calc . . .
C19 C 1.4184(3) 0.0854(3) 0.61092(18) 0.0440(11) Uani 1 1 d . . .
C20 C 1.4844(4) 0.1360(5) 0.5921(3) 0.0837(18) Uani 1 1 d U . .
H20 H 1.4871 0.2045 0.5947 0.080 Uiso 1 1 calc . . .
C21 C 1.5473(5) 0.0858(5) 0.5693(3) 0.0878(19) Uani 1 1 d U . .
H21 H 1.5885 0.1209 0.5544 0.080 Uiso 1 1 calc . . .
C22 C 1.5477(3) -0.0170(4) 0.5690(2) 0.0602(14) Uani 1 1 d . . .
C23 C 1.4795(4) -0.0649(4) 0.5847(2) 0.0665(15) Uani 1 1 d . . .
H23 H 1.4754 -0.1333 0.5815 0.080 Uiso 1 1 calc . . .
C24 C 1.4155(4) -0.0136(4) 0.6056(2) 0.0669(15) Uani 1 1 d . . .
H24 H 1.3693 -0.0486 0.6161 0.080 Uiso 1 1 calc . . .
C25 C 1.6164(3) -0.0719(5) 0.5452(3) 0.0763(18) Uani 1 1 d . . .
H25A H 1.6042 -0.1423 0.5459 0.080 Uiso 1 1 calc . . .
H25B H 1.6114 -0.0520 0.5105 0.080 Uiso 1 1 calc . . .
C26 C 1.7693(3) -0.0019(4) 0.55205(19) 0.0515(12) Uani 1 1 d . . .
H26 H 1.7605 0.0295 0.5212 0.080 Uiso 1 1 calc . . .
C27 C 1.8300(3) -0.0556(4) 0.62382(19) 0.0524(12) Uani 1 1 d . . .
H27 H 1.8714 -0.0683 0.6522 0.080 Uiso 1 1 calc . . .
C28 C 1.7452(4) -0.0886(4) 0.6158(2) 0.0638(14) Uani 1 1 d . . .
H28 H 1.7179 -0.1275 0.6372 0.080 Uiso 1 1 calc . . .

loop_
_atom_site_aniso_label
_atom_site_aniso_U_11
_atom_site_aniso_U_22
_atom_site_aniso_U_33
_atom_site_aniso_U_23
_atom_site_aniso_U_13
_atom_site_aniso_U_12
Mn1 0.0296(3) 0.0415(4) 0.0241(3) -0.0039(3) -0.0072(2) 0.0040(3)
O1 0.0539(19) 0.067(2) 0.0286(17) 0.0028(15) -0.0110(14) 0.0166(16)
O2 0.0343(16) 0.0458(17) 0.0510(19) -0.0056(14) -0.0166(14) 0.0118(13)
O3 0.0441(17) 0.0566(18) 0.0312(16) 0.0074(14) -0.0112(13) -0.0101(14)
O4 0.0434(17) 0.0501(19) 0.0349(17) 0.0087(13) -0.0061(13) 0.0067(14)
O5 0.0807(13) 0.0816(13) 0.0796(13) 0.0001(5) 0.0135(5) 0.0002(5)
O6 0.0807(13) 0.0816(13) 0.0796(13) 0.0001(5) 0.0135(5) 0.0002(5)
O5' 0.0807(13) 0.0816(13) 0.0796(13) 0.0001(5) 0.0135(5) 0.0002(5)
O6' 0.0807(13) 0.0816(13) 0.0796(13) 0.0001(5) 0.0135(5) 0.0002(5)
O7 0.062(3) 0.061(3) 0.061(3) -0.0008(10) 0.0091(11) -0.0002(10)
O7' 0.089(4) 0.088(4) 0.089(4) 0.0005(10) 0.0134(12) -0.0005(10)
O7" 0.035(3) 0.035(3) 0.035(3) -0.0007(10) 0.0057(11) 0.0001(10)
O8 0.115(3) 0.052(2) 0.072(3) 0.0143(19) -0.030(2) 0.004(2)
N1 0.054(3) 0.118(4) 0.043(3) 0.008(3) 0.001(2) 0.009(3)
N2 0.108(4) 0.045(2) 0.056(3) 0.006(2) -0.035(3) -0.007(2)
N3 0.0324(18) 0.048(2) 0.040(2) -0.0011(16) -0.0005(16) -0.0009(16)
N4 0.0305(18) 0.046(2) 0.039(2) 0.0054(16) -0.0040(15) 0.0009(15)
N5 0.0351(19) 0.057(2) 0.045(2) -0.0100(19) -0.0023(17) 0.0004(17)
N6 0.034(2) 0.068(3) 0.075(3) -0.020(2) 0.001(2) 0.0009(19)
C1 0.041(2) 0.043(2) 0.025(2) 0.0042(17) -0.0075(17) 0.0046(19)
C2 0.045(2) 0.049(2) 0.027(2) 0.0001(18) 0.0035(18) 0.004(2)
C3 0.034(2) 0.043(2) 0.037(2) 0.0027(18) 0.0017(19) 0.0055(18)
C4 0.037(2) 0.034(2) 0.029(2) -0.0003(16) -0.0088(17) 0.0043(17)
C5 0.040(2) 0.049(2) 0.025(2) 0.0000(18) -0.0037(17) 0.0091(19)
C6 0.035(2) 0.053(3) 0.035(2) 0.003(2) -0.0014(18) 0.013(2)
C7 0.039(2) 0.035(2) 0.035(3) -0.0013(18) -0.0129(19) -0.0012(18)
C8 0.044(2) 0.050(3) 0.024(2) 0.0068(18) -0.0049(18) 0.007(2)
C9 0.054(3) 0.046(3) 0.031(2) 0.0098(19) -0.009(2) 0.001(2)
C10 0.047(3) 0.053(3) 0.034(2) 0.004(2) -0.010(2) -0.007(2)
C11 0.034(2) 0.052(3) 0.027(2) 0.0076(19) -0.0033(17) 0.0024(19)
C12 0.054(3) 0.048(3) 0.036(2) 0.006(2) -0.008(2) 0.008(2)
C13 0.057(3) 0.054(3) 0.035(3) 0.002(2) -0.013(2) 0.001(2)
C14 0.030(2) 0.059(3) 0.027(2) 0.012(2) 0.0003(18) 0.004(2)
C15 0.032(2) 0.049(2) 0.041(2) 0.000(2) 0.0012(19) -0.0011(19)
C16 0.039(2) 0.060(3) 0.036(2) 0.008(2) -0.005(2) -0.006(2)
C17 0.044(3) 0.064(3) 0.051(3) 0.015(2) -0.001(2) -0.011(2)
C18 0.031(2) 0.055(3) 0.049(3) -0.006(2) -0.007(2) 0.000(2)
C19 0.029(2) 0.046(3) 0.053(3) 0.002(2) -0.006(2) -0.0034(18)
C20 0.082(2) 0.083(2) 0.087(2) -0.0022(10) 0.0145(10) -0.0010(10)
C21 0.086(2) 0.088(2) 0.090(2) -0.0017(10) 0.0164(10) -0.0014(10)
C22 0.027(2) 0.059(3) 0.090(4) -0.017(3) -0.004(2) 0.000(2)
C23 0.071(4) 0.040(3) 0.092(4) 0.003(3) 0.023(3) -0.002(3)
C24 0.067(3) 0.049(3) 0.091(4) 0.000(3) 0.032(3) -0.009(3)
C25 0.031(3) 0.088(4) 0.106(5) -0.033(4) -0.003(3) 0.002(3)
C26 0.035(2) 0.061(3) 0.056(3) -0.007(2) -0.002(2) 0.004(2)
C27 0.042(3) 0.067(3) 0.047(3) -0.006(2) 0.004(2) -0.002(2)
C28 0.053(3) 0.064(3) 0.079(4) -0.007(3) 0.024(3) -0.008(3)

loop_
_atom_type_symbol
_atom_type_description
_atom_type_scat_dispersion_real
_atom_type_scat_dispersion_imag
_atom_type_scat_source
C C 0.0033 0.0016 'International Tables Vol C Tables 4.2.6.8 and 6.1.1.4'
H H 0.0000 0.0000 'International Tables Vol C Tables 4.2.6.8 and 6.1.1.4'
N N 0.0061 0.0033 'International Tables Vol C Tables 4.2.6.8 and 6.1.1.4'
O O 0.0106 0.0060 'International Tables Vol C Tables 4.2.6.8 and 6.1.1.4'
Mn Mn 0.3368 0.7283 'International Tables Vol C Tables 4.2.6.8 and 6.1.1.4'

loop_
_geom_angle_atom_site_label_1
_geom_angle_atom_site_label_2
_geom_angle_atom_site_label_3
_geom_angle
_geom_angle_site_symmetry_1
_geom_angle_site_symmetry_3
O1 Mn1 O2 106.30(12) . 5_756
O1 Mn1 N5 87.62(14) . 1_455
O2 Mn1 N5 87.48(13) 5_756 1_455
O1 Mn1 O4 151.53(12) . 8_556
O2 Mn1 O4 101.00(11) 5_756 8_556
N5 Mn1 O4 85.63(13) 1_455 8_556
O1 Mn1 N3 105.55(13) . .
O2 Mn1 N3 88.26(12) 5_756 .
N5 Mn1 N3 166.82(14) 1_455 .
O4 Mn1 N3 82.96(12) 8_556 .
O1 Mn1 O3 95.89(12) . 8_556
O2 Mn1 O3 157.57(11) 5_756 8_556
N5 Mn1 O3 96.84(12) 1_455 8_556
O4 Mn1 O3 57.66(11) 8_556 8_556
N3 Mn1 O3 82.58(12) . 8_556
O1 Mn1 C14 124.62(14) . 8_556
O2 Mn1 C14 129.08(13) 5_756 8_556
N5 Mn1 C14 94.86(13) 1_455 8_556
O4 Mn1 C14 29.24(12) 8_556 8_556
N3 Mn1 C14 78.26(13) . 8_556
O3 Mn1 C14 28.80(12) 8_556 8_556
C7 O1 Mn1 117.5(3) . .
C7 O2 Mn1 133.1(3) . 5_756
C14 O3 Mn1 87.6(2) . 8_455
C14 O4 Mn1 90.3(2) . 8_455
O6' N1 O5' 116.8(7) . .
O6' N1 O6 29.1(6) . .
O5' N1 O6 109.4(7) . .
O6' N1 O5 115.0(7) . .
O5' N1 O5 43.1(5) . .
O6 N1 O5 130.6(7) . .
O6' N1 C2 123.9(6) . .
O5' N1 C2 118.5(6) . .
O6 N1 C2 118.1(6) . .
O5 N1 C2 111.3(5) . .
O8 N2 O7 120.6(6) . .
O8 N2 O7" 116.9(6) . .
O7 N2 O7" 27.8(6) . .
O8 N2 O7' 108.3(8) . .
O7 N2 O7' 49.0(7) . .
O7" N2 O7' 76.8(8) . .
O8 N2 C9 120.8(4) . .
O7 N2 C9 118.5(6) . .
O7" N2 C9 115.1(6) . .
O7' N2 C9 109.1(7) . .
C15 N3 C16 104.6(3) . .
C15 N3 Mn1 126.4(3) . .
C16 N3 Mn1 127.8(3) . .
C15 N4 C17 106.1(3) . .
C15 N4 C18 127.4(4) . .
C17 N4 C18 126.4(4) . .
C26 N5 C27 105.2(4) . .
C26 N5 Mn1 127.1(3) . 1_655
C27 N5 Mn1 127.2(3) . 1_655
C26 N6 C28 107.0(4) . .
C26 N6 C25 126.5(5) . .
C28 N6 C25 126.5(5) . .
C6 C1 C2 117.1(3) . .
C6 C1 C8 118.9(4) . .
C2 C1 C8 123.9(4) . .
C3 C2 C1 122.5(4) . .
C3 C2 N1 115.8(4) . .
C1 C2 N1 121.7(4) . .
C2 C3 C4 119.4(4) . .
C2 C3 H3 120.3 . .
C4 C3 H3 120.3 . .
C3 C4 C5 119.3(3) . .
C3 C4 C7 118.7(4) . .
C5 C4 C7 122.0(4) . .
C4 C5 C6 120.2(4) . .
C4 C5 H5 119.9 . .
C6 C5 H5 119.9 . .
C1 C6 C5 121.4(4) . .
C1 C6 H6 119.3 . .
C5 C6 H6 119.3 . .
O1 C7 O2 124.3(4) . .
O1 C7 C4 118.0(4) . .
O2 C7 C4 117.7(4) . .
C13 C8 C9 117.1(4) . .
C13 C8 C1 117.1(4) . .
C9 C8 C1 125.8(4) . .
C10 C9 C8 122.6(4) . .
C10 C9 N2 116.8(4) . .
C8 C9 N2 120.6(4) . .
C11 C10 C9 119.5(4) . .
C11 C10 H10 120.2 . .
C9 C10 H10 120.2 . .
C10 C11 C12 119.4(4) . .
C10 C11 C14 120.2(4) . .
C12 C11 C14 120.2(4) . .
C11 C12 C13 120.5(4) . .
C11 C12 H12 119.8 . .
C13 C12 H12 119.8 . .
C8 C13 C12 120.8(4) . .
C8 C13 H13 119.6 . .
C12 C13 H13 119.6 . .
O3 C14 O4 122.8(4) . .
O3 C14 C11 119.7(4) . .
O4 C14 C11 117.2(4) . .
O3 C14 Mn1 63.6(2) . 8_455
O4 C14 Mn1 60.5(2) . 8_455
C11 C14 Mn1 162.7(3) . 8_455
N3 C15 N4 112.1(4) . .
N3 C15 H15 124.0 . .
N4 C15 H15 124.0 . .
C17 C16 N3 110.4(4) . .
C17 C16 H16 124.8 . .
N3 C16 H16 124.8 . .
C16 C17 N4 106.8(4) . .
C16 C17 H17 126.6 . .
N4 C17 H17 126.6 . .
N4 C18 C19 111.2(4) . .
N4 C18 H18A 109.4 . .
C19 C18 H18A 109.4 . .
N4 C18 H18B 109.4 . .
C19 C18 H18B 109.4 . .
H18A C18 H18B 108.0 . .
C24 C19 C20 117.8(5) . .
C24 C19 C18 122.1(4) . .
C20 C19 C18 120.0(4) . .
C19 C20 C21 121.1(6) . .
C19 C20 H20 119.5 . .
C21 C20 H20 119.5 . .
C22 C21 C20 119.4(6) . .
C22 C21 H21 120.3 . .
C20 C21 H21 120.3 . .
C23 C22 C21 118.4(5) . .
C23 C22 C25 121.3(5) . .
C21 C22 C25 119.8(5) . .
C22 C23 C24 121.0(5) . .
C22 C23 H23 119.5 . .
C24 C23 H23 119.5 . .
C19 C24 C23 121.8(5) . .
C19 C24 H24 119.1 . .
C23 C24 H24 119.1 . .
N6 C25 C22 113.0(5) . .
N6 C25 H25A 109.0 . .
C22 C25 H25A 109.0 . .
N6 C25 H25B 109.0 . .
C22 C25 H25B 109.0 . .
H25A C25 H25B 107.8 . .
N5 C26 N6 111.8(5) . .
N5 C26 H26 124.1 . .
N6 C26 H26 124.1 . .
C28 C27 N5 109.2(5) . .
C28 C27 H27 125.4 . .
N5 C27 H27 125.4 . .
C27 C28 N6 106.8(5) . .
C27 C28 H28 126.6 . .
N6 C28 H28 126.6 . .

loop_
_geom_bond_atom_site_label_1
_geom_bond_atom_site_label_2
_geom_bond_distance
_geom_bond_site_symmetry_2
Mn1 O1 2.142(3) .
Mn1 O2 2.148(3) 5_756
Mn1 N5 2.243(4) 1_455
Mn1 O4 2.251(3) 8_556
Mn1 N3 2.307(3) .
Mn1 O3 2.320(3) 8_556
Mn1 C14 2.587(4) 8_556
O1 C7 1.251(5) .
O2 C7 1.264(5) .
O2 Mn1 2.148(3) 5_756
O3 C14 1.248(5) .
O3 Mn1 2.320(3) 8_455
O4 C14 1.264(5) .
O4 Mn1 2.251(3) 8_455
O5 N1 1.325(9) .
O6 N1 1.253(11) .
O5' N1 1.216(9) .
O6' N1 1.153(11) .
O7 N2 1.238(11) .
O7' N2 1.375(16) .
O7" N2 1.324(11) .
O8 N2 1.185(5) .
N1 C2 1.466(6) .
N2 C9 1.481(6) .
N3 C15 1.331(5) .
N3 C16 1.362(6) .
N4 C15 1.336(5) .
N4 C17 1.373(6) .
N4 C18 1.477(5) .
N5 C26 1.328(5) .
N5 C27 1.374(6) .
N5 Mn1 2.243(4) 1_655
N6 C26 1.331(6) .
N6 C28 1.366(7) .
N6 C25 1.466(6) .
C1 C6 1.382(6) .
C1 C2 1.395(6) .
C1 C8 1.496(5) .
C2 C3 1.378(6) .
C3 C4 1.386(6) .
C3 H3 0.9300 .
C4 C5 1.388(6) .
C4 C7 1.512(5) .
C5 C6 1.389(5) .
C5 H5 0.9300 .
C6 H6 0.9300 .
C8 C13 1.389(6) .
C8 C9 1.393(6) .
C9 C10 1.382(6) .
C10 C11 1.373(6) .
C10 H10 0.9300 .
C11 C12 1.388(6) .
C11 C14 1.505(5) .
C12 C13 1.395(6) .
C12 H12 0.9300 .
C13 H13 0.9300 .
C14 Mn1 2.587(4) 8_455
C15 H15 0.9300 .
C16 C17 1.339(6) .
C16 H16 0.9300 .
C17 H17 0.9300 .
C18 C19 1.516(6) .
C18 H18A 0.9700 .
C18 H18B 0.9700 .
C19 C24 1.346(7) .
C19 C20 1.380(8) .
C20 C21 1.398(9) .
C20 H20 0.9300 .
C21 C22 1.390(8) .
C21 H21 0.9300 .
C22 C23 1.350(7) .
C22 C25 1.512(7) .
C23 C24 1.390(7) .
C23 H23 0.9300 .
C24 H24 0.9300 .
C25 H25A 0.9700 .
C25 H25B 0.9700 .
C26 H26 0.9300 .
C27 C28 1.354(7) .
C27 H27 0.9300 .
C28 H28 0.9300 .
